data_4121099
loop_
_publ_author_name
'Pradip Maity'
'Ryan P. Pemberton'
'Dean J. Tantillo'
'Uttam K. Tambar'

_publ_section_title
;
 Br\/onsted Acid Catalyzed Enantioselective Indole Aza-Claisen
 Rearrangement Mediated by an Arene CH-O Interaction
;
_journal_name_full 'Journal of the American Chemical Society'
_journal_page_first 16380
_journal_page_last 16383
_journal_paper_doi 10.1021/ja4095473
_journal_volume 135
_journal_year 2013
_chemical_absolute_configuration ad
_chemical_formula_moiety 'C24 H21 Br N2 O'
_chemical_formula_sum 'C24 H21 Br N2 O'
_chemical_formula_weight 433.34
_chemical_name_systematic
;
 ?
;
_space_group_IT_number 4
_symmetry_cell_setting monoclinic
_symmetry_space_group_name_Hall 'P 2yb'
_symmetry_space_group_name_H-M 'P 1 21 1'
_atom_sites_solution_hydrogens geom
_atom_sites_solution_primary direct
_atom_sites_solution_secondary difmap
_audit_creation_method SHELXL-97
_cell_angle_alpha 90.00
_cell_angle_beta 97.232(3)
_cell_angle_gamma 90.00
_cell_formula_units_Z 2
_cell_length_a 10.4800(10)
_cell_length_b 8.5662(8)
_cell_length_c 11.7080(10)
_cell_measurement_reflns_used 9996
_cell_measurement_temperature 198(2)
_cell_measurement_theta_max 55.0
_cell_measurement_theta_min 4.9
_cell_volume 1042.71(17)
_computing_cell_refinement 'Apex II release 2010, Bruker AXS, Inc.'
_computing_data_collection 'Apex II release 2010, Bruker AXS, Inc.'
_computing_data_reduction 'Apex II release 2010, Bruker AXS, Inc.'
_computing_molecular_graphics 'XP SHELXTL/PC, Siemens Analytical'
_computing_structure_refinement 'XL SHELXTL/PC, Siemens Analytical'
_computing_structure_solution
;

SIR97 - Altomare A., Burla M.C., Camalli M., Cascarano G.L., Giacovazzo C., 
Guagliardi A., Moliterni A.G.G., Polidori G.,Spagna R.
;
_diffrn_ambient_temperature 198(2)
_diffrn_measured_fraction_theta_full 0.982
_diffrn_measured_fraction_theta_max 0.982
_diffrn_measurement_device_type
;
Nonius Kappa CCD with Bruker Apex II CCD
;
_diffrn_measurement_method '\w- and \f-scans'
_diffrn_radiation_monochromator graphite
_diffrn_radiation_source 'fine-focus sealed tube'
_diffrn_radiation_type MoK\a
_diffrn_radiation_wavelength 0.71073
_diffrn_reflns_av_R_equivalents 0.0231
_diffrn_reflns_av_sigmaI/netI 0.0744
_diffrn_reflns_limit_h_max 13
_diffrn_reflns_limit_h_min -13
_diffrn_reflns_limit_k_max 11
_diffrn_reflns_limit_k_min -11
_diffrn_reflns_limit_l_max 14
_diffrn_reflns_limit_l_min -9
_diffrn_reflns_number 5780
_diffrn_reflns_theta_full 27.49
_diffrn_reflns_theta_max 27.49
_diffrn_reflns_theta_min 1.96
_exptl_absorpt_coefficient_mu 1.987
_exptl_absorpt_correction_T_max 1.00
_exptl_absorpt_correction_T_min 0.863
_exptl_absorpt_correction_type multi-scan
_exptl_absorpt_process_details
;
SADABS.  APEX II, Version 2012. Bruker AXS, Inc, Madison, WI.
;
_exptl_crystal_colour colorless
_exptl_crystal_density_diffrn 1.380
_exptl_crystal_description prisms
_exptl_crystal_F_000 444
_exptl_crystal_size_max 0.3
_exptl_crystal_size_mid 0.2
_exptl_crystal_size_min 0.15
_refine_diff_density_max 0.348
_refine_diff_density_min -0.220
_refine_diff_density_rms 0.048
_refine_ls_abs_structure_details 'Flack H D (1983), Acta Cryst. A39, 876-881'
_refine_ls_abs_structure_Flack 0.006(8)
_refine_ls_extinction_method none
_refine_ls_goodness_of_fit_ref 0.893
_refine_ls_hydrogen_treatment mixed
_refine_ls_matrix_type full
_refine_ls_number_parameters 305
_refine_ls_number_reflns 4238
_refine_ls_number_restraints 117
_refine_ls_restrained_S_all 0.885
_refine_ls_R_factor_all 0.0368
_refine_ls_R_factor_gt 0.0293
_refine_ls_shift/su_max 0.025
_refine_ls_shift/su_mean 0.003
_refine_ls_structure_factor_coef Fsqd
_refine_ls_weighting_details 'calc w=1/[\s^2^(Fo^2^)+(0.0000P)^2^+0.0081P] where P=(Fo^2^+2Fc^2^)/3'
_refine_ls_weighting_scheme calc
_refine_ls_wR_factor_gt 0.0715
_refine_ls_wR_factor_ref 0.0744
_reflns_number_gt 3744
_reflns_number_total 4238
_reflns_threshold_expression >2sigma(I)
_cod_data_source_file ja4095473_si_002.cif
_cod_data_source_block shelxl
_cod_database_code 4121099

loop_
_symmetry_equiv_pos_as_xyz
'x, y, z'
'-x, y+1/2, -z'

loop_
_atom_site_label
_atom_site_type_symbol
_atom_site_fract_x
_atom_site_fract_y
_atom_site_fract_z
_atom_site_U_iso_or_equiv
_atom_site_adp_type
_atom_site_occupancy
_atom_site_symmetry_multiplicity
_atom_site_calc_flag
_atom_site_refinement_flags
_atom_site_disorder_assembly
_atom_site_disorder_group
C1 C 0.5056(2) 0.8649(3) 0.10980(19) 0.0230(5) Uani 1 1 d . . .
C2 C 0.4631(2) 0.9366(3) 0.22172(19) 0.0210(5) Uani 1 1 d . A .
C3 C 0.3995(2) 0.7974(3) 0.2695(2) 0.0213(5) Uani 1 1 d . . .
C4 C 0.3322(3) 0.7845(3) 0.3639(2) 0.0294(6) Uani 1 1 d . . .
H4 H 0.3266 0.8705 0.4142 0.035 Uiso 1 1 calc R . .
C5 C 0.2734(3) 0.6436(4) 0.3831(2) 0.0389(7) Uani 1 1 d . . .
H5 H 0.2274 0.6331 0.4476 0.047 Uiso 1 1 calc R . .
C6 C 0.2807(3) 0.5185(3) 0.3100(2) 0.0402(8) Uani 1 1 d . . .
H6 H 0.2390 0.4234 0.3245 0.048 Uiso 1 1 calc R . .
C7 C 0.3483(3) 0.5295(3) 0.2152(2) 0.0319(7) Uani 1 1 d . . .
H7 H 0.3539 0.4437 0.1647 0.038 Uiso 1 1 calc R . .
C8 C 0.4063(3) 0.6695(3) 0.19798(19) 0.0232(5) Uani 1 1 d . . .
C9 C 0.5802(2) 0.9994(3) 0.30441(19) 0.0226(5) Uani 1 1 d . . .
H9 H 0.5445 1.0374 0.3747 0.027 Uiso 1 1 calc R . .
C10 C 0.6417(3) 1.1385(3) 0.2558(2) 0.0304(6) Uani 1 1 d . . .
H10 H 0.6904 1.1217 0.1937 0.036 Uiso 1 1 calc R . .
C11 C 0.6327(3) 1.2813(4) 0.2934(3) 0.0434(8) Uani 1 1 d . . .
H11A H 0.5847 1.3021 0.3554 0.052 Uiso 1 1 calc R . .
H11B H 0.6740 1.3643 0.2587 0.052 Uiso 1 1 calc R . .
C12 C 0.6743(2) 0.8702(3) 0.34487(19) 0.0224(5) Uani 1 1 d . . .
C13 C 0.6641(3) 0.7955(3) 0.4496(2) 0.0262(5) Uani 1 1 d . . .
H13 H 0.5972 0.8251 0.4929 0.031 Uiso 1 1 calc R . .
C14 C 0.7486(3) 0.6801(3) 0.4913(2) 0.0279(6) Uani 1 1 d . . .
H14 H 0.7407 0.6320 0.5632 0.034 Uiso 1 1 calc R . .
C15 C 0.8449(3) 0.6347(3) 0.4283(2) 0.0273(6) Uani 1 1 d . . .
C16 C 0.8580(3) 0.7060(3) 0.3242(2) 0.0299(6) Uani 1 1 d . . .
H16 H 0.9245 0.6749 0.2809 0.036 Uiso 1 1 calc R . .
C17 C 0.7727(3) 0.8237(3) 0.2841(2) 0.0288(6) Uani 1 1 d . . .
H17 H 0.7822 0.8735 0.2131 0.035 Uiso 1 1 calc R . .
C18 C 0.2651(3) 1.0325(4) 0.1094(2) 0.0352(7) Uani 1 1 d . A .
H18A H 0.2320 0.9259 0.1200 0.042 Uiso 1 1 calc R . .
H18B H 0.2952 1.0376 0.0326 0.042 Uiso 1 1 calc R . .
C19 C 0.1598(2) 1.1488(3) 0.1156(2) 0.0254(5) Uani 1 1 d . . .
C20 C 0.1322(15) 1.2791(19) 0.0444(16) 0.0330(18) Uani 0.54 1 d PDU A 1
H20 H 0.1824 1.3008 -0.0159 0.040 Uiso 0.54 1 calc PR A 1
C21 C 0.0298(9) 1.3770(12) 0.0632(8) 0.044(2) Uani 0.54 1 d PDU A 1
H21 H 0.0111 1.4662 0.0159 0.053 Uiso 0.54 1 calc PR A 1
C22 C -0.0438(8) 1.3451(9) 0.1491(7) 0.0421(19) Uani 0.54 1 d PDU A 1
H22 H -0.1130 1.4122 0.1612 0.050 Uiso 0.54 1 calc PR A 1
C23 C -0.0174(10) 1.2153(10) 0.2184(8) 0.0396(18) Uani 0.54 1 d PDU A 1
H23 H -0.0699 1.1917 0.2766 0.048 Uiso 0.54 1 calc PR A 1
C24 C 0.0857(15) 1.1198(16) 0.2029(15) 0.034(2) Uani 0.54 1 d PDU A 1
H24 H 0.1057 1.0334 0.2529 0.041 Uiso 0.54 1 calc PR A 1
C20A C 0.156(2) 1.266(2) 0.037(2) 0.039(2) Uani 0.46 1 d PDU A 2
H20A H 0.2155 1.2651 -0.0173 0.047 Uiso 0.46 1 calc PR A 2
C21A C 0.0664(11) 1.3874(15) 0.0354(9) 0.045(2) Uani 0.46 1 d PDU A 2
H21A H 0.0667 1.4690 -0.0195 0.054 Uiso 0.46 1 calc PR A 2
C22A C -0.0219(9) 1.3885(12) 0.1130(8) 0.043(2) Uani 0.46 1 d PDU A 2
H22A H -0.0847 1.4690 0.1099 0.051 Uiso 0.46 1 calc PR A 2
C23A C -0.0193(11) 1.2728(12) 0.1953(8) 0.037(2) Uani 0.46 1 d PDU A 2
H23A H -0.0780 1.2765 0.2508 0.045 Uiso 0.46 1 calc PR A 2
C24A C 0.0680(18) 1.151(2) 0.1975(18) 0.034(2) Uani 0.46 1 d PDU A 2
H24A H 0.0675 1.0702 0.2527 0.041 Uiso 0.46 1 calc PR A 2
N1 N 0.4730(2) 0.7126(2) 0.10546(16) 0.0251(5) Uani 1 1 d . . .
H1N H 0.4912 0.6478 0.0514 0.030 Uiso 1 1 calc R . .
N2 N 0.3721(2) 1.0647(3) 0.19825(19) 0.0268(5) Uani 1 1 d . . .
H2N H 0.416(3) 1.149(4) 0.184(2) 0.037(9) Uiso 1 1 d . . .
O1 O 0.55576(19) 0.9368(2) 0.03649(14) 0.0334(5) Uani 1 1 d . . .
Br1 Br 0.96085(3) 0.47456(4) 0.48619(2) 0.03979(9) Uani 1 1 d . . .

loop_
_atom_site_aniso_label
_atom_site_aniso_U_11
_atom_site_aniso_U_22
_atom_site_aniso_U_33
_atom_site_aniso_U_23
_atom_site_aniso_U_13
_atom_site_aniso_U_12
C1 0.0262(13) 0.0228(12) 0.0201(12) 0.0010(9) 0.0030(10) 0.0023(10)
C2 0.0246(12) 0.0178(13) 0.0209(11) -0.0005(8) 0.0044(10) 0.0010(9)
C3 0.0205(12) 0.0218(13) 0.0214(12) 0.0010(10) 0.0024(10) 0.0000(10)
C4 0.0294(14) 0.0359(15) 0.0238(13) -0.0034(11) 0.0070(11) -0.0004(12)
C5 0.0367(16) 0.0504(19) 0.0317(14) 0.0060(14) 0.0125(13) -0.0108(14)
C6 0.0437(17) 0.0358(18) 0.0409(16) 0.0091(12) 0.0040(14) -0.0134(13)
C7 0.0461(18) 0.0213(13) 0.0276(14) 0.0003(10) 0.0019(13) -0.0055(12)
C8 0.0270(13) 0.0217(12) 0.0205(12) 0.0007(9) 0.0010(10) 0.0008(10)
C9 0.0255(12) 0.0184(15) 0.0237(11) -0.0038(9) 0.0026(9) 0.0011(10)
C10 0.0285(14) 0.0260(14) 0.0356(14) 0.0020(11) -0.0001(12) -0.0033(11)
C11 0.0404(18) 0.0263(16) 0.063(2) 0.0000(14) 0.0041(16) -0.0080(14)
C12 0.0234(12) 0.0216(12) 0.0219(12) -0.0056(9) 0.0009(10) -0.0016(10)
C13 0.0264(13) 0.0254(13) 0.0274(13) -0.0015(10) 0.0060(11) 0.0004(11)
C14 0.0300(13) 0.0292(14) 0.0248(12) 0.0035(10) 0.0041(11) 0.0023(12)
C15 0.0248(13) 0.0232(13) 0.0321(13) -0.0025(11) -0.0037(11) 0.0041(11)
C16 0.0269(13) 0.0360(16) 0.0279(14) -0.0037(11) 0.0071(12) 0.0047(12)
C17 0.0326(14) 0.0325(14) 0.0213(12) 0.0013(11) 0.0037(11) 0.0053(12)
C18 0.0338(16) 0.0327(14) 0.0360(15) -0.0081(11) -0.0077(13) 0.0067(12)
C19 0.0227(12) 0.0261(14) 0.0257(12) -0.0028(10) -0.0033(10) -0.0021(11)
C20 0.025(5) 0.038(4) 0.035(3) 0.010(3) 0.002(3) 0.010(3)
C21 0.038(5) 0.048(3) 0.047(4) 0.012(3) 0.003(3) 0.013(3)
C22 0.035(3) 0.050(5) 0.041(5) -0.001(3) 0.008(3) 0.015(3)
C23 0.029(3) 0.049(5) 0.039(4) 0.001(3) 0.001(3) 0.004(4)
C24 0.026(5) 0.041(5) 0.033(4) -0.005(4) -0.004(3) 0.002(3)
C20A 0.036(6) 0.037(4) 0.043(4) 0.000(3) 0.002(4) 0.012(4)
C21A 0.043(5) 0.049(4) 0.043(4) 0.012(3) 0.005(3) 0.013(4)
C22A 0.038(4) 0.052(4) 0.038(5) 0.004(4) 0.002(4) 0.017(4)
C23A 0.035(3) 0.051(6) 0.027(4) -0.001(4) 0.007(3) 0.014(4)
C24A 0.025(5) 0.049(6) 0.029(4) 0.005(4) 0.003(4) 0.001(4)
N1 0.0363(12) 0.0218(11) 0.0185(10) -0.0033(8) 0.0089(10) 0.0019(9)
N2 0.0265(12) 0.0179(11) 0.0343(12) -0.0023(9) -0.0031(10) 0.0031(10)
O1 0.0437(11) 0.0328(13) 0.0251(8) 0.0072(7) 0.0100(8) -0.0014(8)
Br1 0.03658(14) 0.03541(14) 0.04703(16) 0.00792(15) 0.00383(11) 0.01411(15)

loop_
_atom_type_symbol
_atom_type_description
_atom_type_scat_dispersion_real
_atom_type_scat_dispersion_imag
_atom_type_scat_source
C C 0.0033 0.0016 'International Tables Vol C Tables 4.2.6.8 and 6.1.1.4'
H H 0.0000 0.0000 'International Tables Vol C Tables 4.2.6.8 and 6.1.1.4'
N N 0.0061 0.0033 'International Tables Vol C Tables 4.2.6.8 and 6.1.1.4'
O O 0.0106 0.0060 'International Tables Vol C Tables 4.2.6.8 and 6.1.1.4'
Br Br -0.2901 2.4595 'International Tables Vol C Tables 4.2.6.8 and 6.1.1.4'

loop_
_geom_angle_atom_site_label_1
_geom_angle_atom_site_label_2
_geom_angle_atom_site_label_3
_geom_angle
O1 C1 N1 126.0(2)
O1 C1 C2 125.6(2)
N1 C1 C2 108.3(2)
N2 C2 C3 110.8(2)
N2 C2 C9 107.60(19)
C3 C2 C9 113.11(19)
N2 C2 C1 112.74(19)
C3 C2 C1 100.78(18)
C9 C2 C1 111.80(19)
C4 C3 C8 119.2(2)
C4 C3 C2 130.6(2)
C8 C3 C2 109.96(19)
C3 C4 C5 118.6(2)
C6 C5 C4 121.0(2)
C5 C6 C7 121.0(3)
C8 C7 C6 117.1(3)
C7 C8 C3 123.0(2)
C7 C8 N1 127.8(2)
C3 C8 N1 109.0(2)
C10 C9 C12 113.8(2)
C10 C9 C2 112.4(2)
C12 C9 C2 111.82(19)
C11 C10 C9 124.2(3)
C17 C12 C13 117.6(2)
C17 C12 C9 123.1(2)
C13 C12 C9 119.3(2)
C14 C13 C12 121.5(2)
C13 C14 C15 119.7(2)
C14 C15 C16 120.4(2)
C14 C15 Br1 119.44(19)
C16 C15 Br1 120.12(19)
C15 C16 C17 119.1(2)
C12 C17 C16 121.6(2)
N2 C18 C19 110.2(2)
C24 C19 C20 119.4(6)
C20A C19 C24A 118.3(7)
C20A C19 C18 114.7(5)
C24 C19 C18 113.8(4)
C20 C19 C18 126.8(4)
C24A C19 C18 126.9(5)
C21 C20 C19 119.2(8)
C22 C21 C20 120.6(7)
C21 C22 C23 120.1(6)
C24 C23 C22 120.0(8)
C19 C24 C23 120.7(8)
C19 C20A C21A 121.7(10)
C22A C21A C20A 119.9(9)
C21A C22A C23A 120.0(7)
C24A C23A C22A 120.5(8)
C23A C24A C19 119.6(10)
C1 N1 C8 111.8(2)
C18 N2 C2 114.7(2)

loop_
_geom_bond_atom_site_label_1
_geom_bond_atom_site_label_2
_geom_bond_distance
C1 O1 1.227(3)
C1 N1 1.348(3)
C1 C2 1.562(3)
C2 N2 1.458(3)
C2 C3 1.508(3)
C2 C9 1.560(3)
C3 C4 1.387(3)
C3 C8 1.386(3)
C4 C5 1.387(4)
C5 C6 1.380(4)
C6 C7 1.393(4)
C7 C8 1.371(4)
C8 N1 1.410(3)
C9 C10 1.501(3)
C9 C12 1.518(3)
C10 C11 1.308(4)
C12 C17 1.383(3)
C12 C13 1.399(3)
C13 C14 1.375(4)
C14 C15 1.379(3)
C15 C16 1.386(4)
C15 Br1 1.900(3)
C16 C17 1.390(4)
C18 N2 1.456(4)
C18 C19 1.496(4)
C19 C20A 1.353(18)
C19 C24 1.382(14)
C19 C20 1.401(13)
C19 C24A 1.441(16)
C20 C21 1.402(8)
C21 C22 1.370(8)
C22 C23 1.384(8)
C23 C24 1.385(9)
C20A C21A 1.402(9)
C21A C22A 1.376(9)
C22A C23A 1.381(9)
C23A C24A 1.383(9)

loop_
_geom_hbond_atom_site_label_D
_geom_hbond_atom_site_label_H
_geom_hbond_atom_site_label_A
_geom_hbond_distance_DH
_geom_hbond_distance_HA
_geom_hbond_distance_DA
_geom_hbond_angle_DHA
_geom_hbond_site_symmetry_A
N1 H1N O1 0.88 2.11 2.882(3) 146 2_645

loop_
_geom_torsion_atom_site_label_1
_geom_torsion_atom_site_label_2
_geom_torsion_atom_site_label_3
_geom_torsion_atom_site_label_4
_geom_torsion
O1 C1 C2 N2 57.2(3)
N1 C1 C2 N2 -120.4(2)
O1 C1 C2 C3 175.3(2)
N1 C1 C2 C3 -2.3(3)
O1 C1 C2 C9 -64.2(3)
N1 C1 C2 C9 118.2(2)
N2 C2 C3 C4 -54.9(3)
C9 C2 C3 C4 66.1(3)
C1 C2 C3 C4 -174.5(3)
N2 C2 C3 C8 120.2(2)
C9 C2 C3 C8 -118.8(2)
C1 C2 C3 C8 0.6(3)
C8 C3 C4 C5 -0.3(4)
C2 C3 C4 C5 174.5(3)
C3 C4 C5 C6 -0.3(4)
C4 C5 C6 C7 0.6(5)
C5 C6 C7 C8 -0.2(5)
C6 C7 C8 C3 -0.4(4)
C6 C7 C8 N1 -175.9(3)
C4 C3 C8 C7 0.6(4)
C2 C3 C8 C7 -175.1(3)
C4 C3 C8 N1 176.8(2)
C2 C3 C8 N1 1.1(3)
N2 C2 C9 C10 -56.8(2)
C3 C2 C9 C10 -179.6(2)
C1 C2 C9 C10 67.5(3)
N2 C2 C9 C12 173.72(19)
C3 C2 C9 C12 51.0(3)
C1 C2 C9 C12 -62.0(2)
C12 C9 C10 C11 -123.9(3)
C2 C9 C10 C11 107.7(3)
C10 C9 C12 C17 -41.8(3)
C2 C9 C12 C17 86.9(3)
C10 C9 C12 C13 136.9(2)
C2 C9 C12 C13 -94.5(3)
C17 C12 C13 C14 0.2(4)
C9 C12 C13 C14 -178.6(2)
C12 C13 C14 C15 -1.0(4)
C13 C14 C15 C16 1.0(4)
C13 C14 C15 Br1 -179.7(2)
C14 C15 C16 C17 -0.2(4)
Br1 C15 C16 C17 -179.5(2)
C13 C12 C17 C16 0.7(4)
C9 C12 C17 C16 179.3(2)
C15 C16 C17 C12 -0.6(4)
N2 C18 C19 C20A 100.3(15)
N2 C18 C19 C24 -77.9(10)
N2 C18 C19 C20 101.5(12)
N2 C18 C19 C24A -77.1(14)
C20A C19 C20 C21 -174(12)
C24 C19 C20 C21 0(2)
C24A C19 C20 C21 -1(2)
C18 C19 C20 C21 -179.5(9)
C19 C20 C21 C22 -1(2)
C20 C21 C22 C23 0.0(16)
C21 C22 C23 C24 1.8(15)
C20A C19 C24 C23 4(3)
C20 C19 C24 C23 2(2)
C24A C19 C24 C23 4(7)
C18 C19 C24 C23 -178.6(11)
C22 C23 C24 C19 -3(2)
C24 C19 C20A C21A 1(3)
C20 C19 C20A C21A 7(9)
C24A C19 C20A C21A 0(3)
C18 C19 C20A C21A -177.3(16)
C19 C20A C21A C22A -1(3)
C20A C21A C22A C23A 2.3(18)
C21A C22A C23A C24A -2.8(19)
C22A C23A C24A C19 2(3)
C20A C19 C24A C23A -1(3)
C24 C19 C24A C23A 180(10)
C20 C19 C24A C23A -2(2)
C18 C19 C24A C23A 176.4(11)
O1 C1 N1 C8 -174.5(2)
C2 C1 N1 C8 3.1(3)
C7 C8 N1 C1 173.2(3)
C3 C8 N1 C1 -2.8(3)
C19 C18 N2 C2 163.6(2)
C3 C2 N2 C18 -64.1(3)
C9 C2 N2 C18 171.7(2)
C1 C2 N2 C18 48.0(3)
